data_2239197
loop_
_publ_author_name
'Miranda-Calder\'on, Jorge E.'
'Guti\'errez, Lilia'
'Flores-Alamo, Marcos'
'Garc\'ia-Guti\'errez, Ponciano'
'Sumano, H\'ector'

_publ_section_title
;
 Enrofloxacin hydrochloride dihydrate
;
_journal_coeditor_code IS5348
_journal_issue 4
_journal_name_full 'Acta Crystallographica Section E'
_journal_page_first o468
_journal_page_last o469
_journal_paper_doi 10.1107/S1600536814006059
_journal_volume 70
_journal_year 2014
_chemical_formula_iupac 'C19 H23 F N3 O3 +, Cl -, 2H2 O'
_chemical_formula_moiety 'C19 H23 F N3 O3 +, Cl -, 2(H2 O)'
_chemical_formula_sum 'C19 H27 Cl F N3 O5'
_chemical_formula_weight 431.88
_chemical_name_systematic
'4-(3-Carboxy-1-cyclopropyl-6-fluoro-4-oxo-1,4-dihydroquinolin-7-yl)-1-ethylpiperazin-1-ium chloride dihydrate'
_space_group_IT_number 14
_symmetry_cell_setting monoclinic
_symmetry_space_group_name_Hall '-P 2ybc'
_symmetry_space_group_name_H-M 'P 1 21/c 1'
_atom_sites_solution_hydrogens mixed
_audit_conform_dict_name cif_core.dic
_audit_conform_dict_version 2.4.3
_audit_creation_method 'WinGX routine CIF_UPDATE'
_cell_angle_alpha 90
_cell_angle_beta 91.407(4)
_cell_angle_gamma 90
_cell_formula_units_Z 8
_cell_length_a 7.1874(3)
_cell_length_b 21.1475(8)
_cell_length_c 26.5106(10)
_cell_measurement_reflns_used 3358
_cell_measurement_temperature 130(2)
_cell_measurement_theta_max 29.2139
_cell_measurement_theta_min 3.3342
_cell_volume 4028.3(3)
_computing_cell_refinement
;
<i>CrysAlis PRO</i> (Agilent, 2012)
;
_computing_data_collection
;
<i>CrysAlis PRO</i> (Agilent, 2012)
;
_computing_data_reduction
;
<i>CrysAlis RED</i> (Agilent, 2012)
;
_computing_molecular_graphics 'Mercury (Macrae <i>et al.</i>, 2006)'
_computing_publication_material 'WinGX (Farrugia, 2012)'
_computing_structure_refinement 'SHELXL2013 (Sheldrick, 2008)'
_computing_structure_solution 'SHELXS2013 (Sheldrick, 2008)'
_diffrn_ambient_temperature 130(2)
_diffrn_detector_area_resol_mean 10.4685
_diffrn_measured_fraction_theta_full 0.997
_diffrn_measured_fraction_theta_max 0.851
_diffrn_measurement_device_type 'Agilent Xcalibur (Atlas, Gemini)'
_diffrn_measurement_method '\w scans'
_diffrn_radiation_monochromator graphite
_diffrn_radiation_type MoK\a
_diffrn_radiation_wavelength 0.71073
_diffrn_reflns_av_R_equivalents 0.0444
_diffrn_reflns_limit_h_max 9
_diffrn_reflns_limit_h_min -9
_diffrn_reflns_limit_k_max 26
_diffrn_reflns_limit_k_min -26
_diffrn_reflns_limit_l_max 19
_diffrn_reflns_limit_l_min -36
_diffrn_reflns_number 18668
_diffrn_reflns_theta_full 25.242
_diffrn_reflns_theta_max 29.214
_diffrn_reflns_theta_min 3.334
_exptl_absorpt_coefficient_mu 0.236
_exptl_absorpt_correction_T_max 0.992
_exptl_absorpt_correction_T_min 0.939
_exptl_absorpt_correction_type analytical
_exptl_absorpt_process_details
;
(<i>CrysAlis RED</i>; Agilent, 2012)
;
_exptl_crystal_colour colourless
_exptl_crystal_density_diffrn 1.424
_exptl_crystal_description lamina
_exptl_crystal_F_000 1824
_exptl_crystal_size_max 0.467
_exptl_crystal_size_mid 0.137
_exptl_crystal_size_min 0.035
_refine_diff_density_max 0.385
_refine_diff_density_min -0.286
_refine_ls_extinction_method none
_refine_ls_goodness_of_fit_ref 1.024
_refine_ls_hydrogen_treatment mixed
_refine_ls_matrix_type full
_refine_ls_number_parameters 561
_refine_ls_number_reflns 9291
_refine_ls_number_restraints 12
_refine_ls_restrained_S_all 1.024
_refine_ls_R_factor_all 0.111
_refine_ls_R_factor_gt 0.0581
_refine_ls_shift/su_max 0.001
_refine_ls_shift/su_mean 0
_refine_ls_structure_factor_coef Fsqd
_refine_ls_weighting_details 'w=1/[\s^2^(Fo^2^)+(0.0459P)^2^+0.4843P] where P=(Fo^2^+2Fc^2^)/3'
_refine_ls_weighting_scheme calc
_refine_ls_wR_factor_gt 0.1088
_refine_ls_wR_factor_ref 0.1319
_reflns_number_gt 5799
_reflns_number_total 9291
_reflns_threshold_expression I>2\s(I)
_cod_data_source_file is5348sup1.cif
_cod_data_source_block I
_cod_original_sg_symbol_H-M 'P 21/c'
_cod_database_code 2239197
_cod_database_fobs_code 2239197

loop_
_symmetry_equiv_pos_as_xyz
'x, y, z'
'-x, y+1/2, -z+1/2'
'-x, -y, -z'
'x, -y-1/2, z-1/2'

loop_
_atom_site_type_symbol
_atom_site_label
_atom_site_fract_x
_atom_site_fract_y
_atom_site_fract_z
_atom_site_U_iso_or_equiv
_atom_site_adp_type
_atom_site_calc_flag
_atom_site_occupancy
O O1W 0.0945(3) 0.55957(9) 0.30895(8) 0.0409(6) Uani d 1
H H1D 0.103(5) 0.5612(15) 0.2768(7) 0.061 Uiso d 1
H H1E 0.170(4) 0.5291(12) 0.3170(13) 0.061 Uiso d 1
O O2W 0.0169(3) 0.66979(9) 0.14791(8) 0.0337(5) Uani d 1
H H2D 0.058(4) 0.6850(13) 0.1191(8) 0.051 Uiso d 1
H H2E 0.072(4) 0.6345(10) 0.1545(12) 0.051 Uiso d 1
O O3W 0.5109(3) 0.44605(10) 0.21637(9) 0.0458(6) Uani d 1
H H3D 0.410(4) 0.4656(15) 0.2045(13) 0.069 Uiso d 1
H H3E 0.502(5) 0.4386(16) 0.2490(7) 0.069 Uiso d 1
O O4W 0.4734(3) 0.69206(9) 0.63793(8) 0.0382(5) Uani d 1
H H4D 0.524(4) 0.6547(10) 0.6419(13) 0.057 Uiso d 1
H H4E 0.541(4) 0.7093(14) 0.6137(10) 0.057 Uiso d 1
Cl Cl1 0.18451(9) 0.53861(3) 0.18924(3) 0.02716(17) Uani d 1
Cl Cl2 0.37940(9) 0.44701(3) 0.33696(3) 0.02945(18) Uani d 1
C C1A -0.1149(3) 0.80909(11) 0.38678(9) 0.0148(5) Uani d 1
C C2A -0.0759(3) 0.83710(11) 0.34018(9) 0.0149(5) Uani d 1
H H2A -0.0857 0.8817 0.3365 0.018 Uiso calc 1
C C3A -0.0232(3) 0.80040(10) 0.29940(9) 0.0140(5) Uani d 1
C C4A -0.0066(3) 0.73444(11) 0.30794(9) 0.0162(5) Uani d 1
C C5A -0.0419(3) 0.70655(11) 0.35256(9) 0.0162(5) Uani d 1
H H5A -0.0287 0.6621 0.3562 0.019 Uiso calc 1
C C6A -0.0981(3) 0.74348(11) 0.39352(9) 0.0149(5) Uani d 1
C C7A -0.1400(3) 0.71392(11) 0.44110(9) 0.0167(5) Uani d 1
C C8A -0.2098(3) 0.75514(11) 0.47927(9) 0.0170(5) Uani d 1
C C9A -0.2239(3) 0.81822(11) 0.47027(9) 0.0176(5) Uani d 1
H H9A -0.2718 0.8442 0.4962 0.021 Uiso calc 1
C C10A -0.1978(3) 0.91444(10) 0.42118(9) 0.0178(5) Uani d 1
H H10A -0.3072 0.9283 0.3999 0.021 Uiso calc 1
C C11A -0.1480(4) 0.95613(11) 0.46508(10) 0.0234(6) Uani d 1
H H11A -0.0974 0.9358 0.4961 0.028 Uiso calc 1
H H11B -0.2266 0.9938 0.4708 0.028 Uiso calc 1
C C12A -0.0293(4) 0.95565(11) 0.41910(10) 0.0238(6) Uani d 1
H H12A -0.035 0.993 0.3966 0.029 Uiso calc 1
H H12B 0.0942 0.935 0.4219 0.029 Uiso calc 1
C C13A -0.2698(4) 0.73054(12) 0.52858(10) 0.0223(6) Uani d 1
C C14A -0.0844(3) 0.80015(11) 0.20864(9) 0.0179(5) Uani d 1
H H14A -0.2127 0.8172 0.2084 0.021 Uiso calc 1
H H14B -0.0923 0.7536 0.2115 0.021 Uiso calc 1
C C15A 0.0075(4) 0.81741(11) 0.15984(9) 0.0190(6) Uani d 1
H H15A 0.1334 0.7985 0.1591 0.023 Uiso calc 1
H H15B -0.0665 0.8004 0.1309 0.023 Uiso calc 1
C C16A 0.1289(4) 0.91296(11) 0.20045(9) 0.0209(6) Uani d 1
H H16A 0.1368 0.9596 0.1983 0.025 Uiso calc 1
H H16B 0.2571 0.8958 0.2004 0.025 Uiso calc 1
C C17A 0.0361(4) 0.89440(10) 0.24917(9) 0.0199(6) Uani d 1
H H17A 0.1102 0.9107 0.2784 0.024 Uiso calc 1
H H17B -0.0895 0.9135 0.2501 0.024 Uiso calc 1
C C18A 0.1043(4) 0.90731(11) 0.10654(9) 0.0224(6) Uani d 1
H H18A 0.2404 0.9002 0.1085 0.027 Uiso calc 1
H H18B 0.0521 0.8803 0.0792 0.027 Uiso calc 1
C C19A 0.0673(5) 0.97526(13) 0.09384(11) 0.0445(9) Uani d 1
H H19A -0.067 0.9832 0.094 0.067 Uiso calc 1
H H19B 0.1146 0.9846 0.0603 0.067 Uiso calc 1
H H19C 0.1301 1.0024 0.1189 0.067 Uiso calc 1
O O1A -0.1157(2) 0.65518(7) 0.44859(6) 0.0225(4) Uani d 1
O O2A -0.2468(3) 0.66868(9) 0.53535(7) 0.0300(5) Uani d 1
H H2F -0.190(4) 0.6560(13) 0.5082(9) 0.045 Uiso d 1
O O3A -0.3382(3) 0.76322(9) 0.56093(7) 0.0295(5) Uani d 1
F F1A 0.0539(2) 0.69805(6) 0.26952(5) 0.0221(3) Uani d 1
N N1A -0.1745(3) 0.84621(9) 0.42712(7) 0.0155(4) Uani d 1
N N2A 0.0212(3) 0.82566(9) 0.25263(7) 0.0162(4) Uani d 1
N N3A 0.0213(3) 0.88804(9) 0.15558(7) 0.0173(5) Uani d 1
H H3F -0.101(2) 0.9044(10) 0.1576(9) 0.021 Uiso d 1
C C1B 0.3977(3) 0.70876(11) 0.39328(9) 0.0150(5) Uani d 1
C C2B 0.4493(3) 0.67576(11) 0.34998(9) 0.0164(5) Uani d 1
H H2B 0.4524 0.6309 0.3506 0.02 Uiso calc 1
C C3B 0.4960(3) 0.70751(10) 0.30629(9) 0.0153(5) Uani d 1
C C4B 0.4858(3) 0.77417(11) 0.30757(9) 0.0168(5) Uani d 1
C C5B 0.4369(3) 0.80739(11) 0.34893(9) 0.0163(5) Uani d 1
H H5B 0.4323 0.8523 0.3478 0.02 Uiso calc 1
C C6B 0.3931(3) 0.77515(11) 0.39352(9) 0.0155(5) Uani d 1
C C7B 0.3430(3) 0.80974(11) 0.43830(9) 0.0178(5) Uani d 1
C C8B 0.2841(3) 0.77203(12) 0.47991(9) 0.0187(5) Uani d 1
C C9B 0.2880(3) 0.70748(11) 0.47683(9) 0.0189(5) Uani d 1
H H9B 0.2475 0.6839 0.505 0.023 Uiso calc 1
C C10B 0.3296(4) 0.60660(11) 0.43491(10) 0.0226(6) Uani d 1
H H10B 0.2198 0.5897 0.4153 0.027 Uiso calc 1
C C11B 0.3874(4) 0.56938(12) 0.48049(10) 0.0300(7) Uani d 1
H H11C 0.3132 0.5315 0.4888 0.036 Uiso calc 1
H H11D 0.4391 0.5928 0.51 0.036 Uiso calc 1
C C12B 0.5007(4) 0.56722(11) 0.43374(10) 0.0258(6) Uani d 1
H H12C 0.6222 0.5893 0.4345 0.031 Uiso calc 1
H H12D 0.4963 0.528 0.4134 0.031 Uiso calc 1
C C13B 0.2142(4) 0.80098(13) 0.52658(10) 0.0241(6) Uani d 1
C C14B 0.4501(4) 0.68711(11) 0.21643(9) 0.0187(5) Uani d 1
H H14C 0.4277 0.733 0.2119 0.022 Uiso calc 1
H H14D 0.3278 0.666 0.2191 0.022 Uiso calc 1
C C15B 0.5496(4) 0.66151(11) 0.17080(9) 0.0206(6) Uani d 1
H H15C 0.4704 0.6672 0.1401 0.025 Uiso calc 1
H H15D 0.6672 0.685 0.1662 0.025 Uiso calc 1
C C16B 0.7079(4) 0.58492(12) 0.22539(9) 0.0223(6) Uani d 1
H H16C 0.8261 0.6084 0.2219 0.027 Uiso calc 1
H H16D 0.7381 0.5397 0.2304 0.027 Uiso calc 1
C C17B 0.6058(4) 0.60954(11) 0.27052(9) 0.0205(6) Uani d 1
H H17C 0.49 0.585 0.2748 0.025 Uiso calc 1
H H17D 0.6847 0.6043 0.3014 0.025 Uiso calc 1
C C18B 0.6794(4) 0.56056(12) 0.13452(10) 0.0267(6) Uani d 1
H H18C 0.8002 0.5812 0.128 0.032 Uiso calc 1
H H18D 0.7046 0.5158 0.1433 0.032 Uiso calc 1
C C19B 0.5603(4) 0.56290(14) 0.08741(10) 0.0367(7) Uani d 1
H H19D 0.4348 0.548 0.0948 0.055 Uiso calc 1
H H19E 0.6144 0.5357 0.0617 0.055 Uiso calc 1
H H19F 0.5539 0.6065 0.075 0.055 Uiso calc 1
O O1B 0.3504(2) 0.86958(8) 0.44026(7) 0.0243(4) Uani d 1
O O2B 0.2142(3) 0.86369(9) 0.52735(7) 0.0320(5) Uani d 1
H H2G 0.260(4) 0.8788(13) 0.4997(9) 0.048 Uiso d 1
O O3B 0.1561(3) 0.77044(9) 0.56158(7) 0.0322(5) Uani d 1
F F1B 0.5322(2) 0.80645(6) 0.26545(5) 0.0238(3) Uani d 1
N N1B 0.3457(3) 0.67547(9) 0.43647(7) 0.0167(4) Uani d 1
N N2B 0.5603(3) 0.67658(9) 0.26343(7) 0.0165(4) Uani d 1
N N3B 0.5907(3) 0.59264(9) 0.17851(8) 0.0201(5) Uani d 1
H H3G 0.475(3) 0.5729(11) 0.1830(9) 0.024 Uiso d 1

loop_
_atom_site_aniso_label
_atom_site_aniso_U_11
_atom_site_aniso_U_22
_atom_site_aniso_U_33
_atom_site_aniso_U_12
_atom_site_aniso_U_13
_atom_site_aniso_U_23
O1W 0.0560(15) 0.0290(11) 0.0383(13) 0.0112(10) 0.0126(12) 0.0045(10)
O2W 0.0407(13) 0.0304(11) 0.0307(12) 0.0032(10) 0.0125(10) 0.0072(9)
O3W 0.0470(15) 0.0321(12) 0.0586(16) 0.0085(10) 0.0119(13) 0.0091(11)
O4W 0.0393(13) 0.0339(12) 0.0421(14) 0.0032(10) 0.0144(11) 0.0092(10)
Cl1 0.0243(4) 0.0271(3) 0.0300(4) -0.0037(3) 0.0005(3) 0.0033(3)
Cl2 0.0238(4) 0.0259(4) 0.0387(4) -0.0018(3) 0.0021(3) 0.0007(3)
C1A 0.0108(12) 0.0205(12) 0.0131(12) 0.0012(10) -0.0001(10) -0.0016(10)
C2A 0.0146(12) 0.0140(11) 0.0161(13) -0.0014(10) -0.0002(10) 0.0013(10)
C3A 0.0082(12) 0.0175(12) 0.0163(13) -0.0001(10) 0.0000(10) -0.0010(10)
C4A 0.0130(12) 0.0201(12) 0.0154(13) 0.0028(10) -0.0007(10) -0.0059(10)
C5A 0.0132(13) 0.0163(12) 0.0190(13) 0.0017(10) -0.0023(10) 0.0001(10)
C6A 0.0112(12) 0.0185(12) 0.0148(13) -0.0010(10) -0.0024(10) -0.0013(10)
C7A 0.0116(12) 0.0205(13) 0.0177(13) -0.0019(10) -0.0029(10) 0.0006(10)
C8A 0.0135(12) 0.0245(13) 0.0130(13) -0.0023(11) -0.0015(10) 0.0017(10)
C9A 0.0121(12) 0.0281(14) 0.0126(12) 0.0001(11) 0.0001(10) -0.0021(10)
C10A 0.0204(14) 0.0159(12) 0.0170(13) 0.0031(10) -0.0012(11) -0.0014(10)
C11A 0.0324(16) 0.0173(13) 0.0204(14) 0.0013(11) -0.0013(12) -0.0047(11)
C12A 0.0262(15) 0.0201(13) 0.0252(15) -0.0025(11) 0.0001(12) -0.0002(11)
C13A 0.0211(14) 0.0289(15) 0.0166(14) -0.0043(12) -0.0037(12) 0.0050(11)
C14A 0.0185(14) 0.0192(13) 0.0160(13) -0.0027(10) -0.0005(11) 0.0005(10)
C15A 0.0246(14) 0.0197(13) 0.0128(13) 0.0014(11) 0.0016(11) -0.0024(10)
C16A 0.0243(15) 0.0192(13) 0.0193(14) -0.0073(11) 0.0029(12) -0.0005(11)
C17A 0.0267(15) 0.0154(12) 0.0178(14) -0.0052(11) 0.0029(12) -0.0018(10)
C18A 0.0240(15) 0.0283(14) 0.0151(13) -0.0003(12) 0.0052(11) 0.0019(11)
C19A 0.066(2) 0.0362(17) 0.0326(18) 0.0047(16) 0.0245(17) 0.0125(14)
O1A 0.0251(10) 0.0211(9) 0.0214(10) 0.0008(8) 0.0015(8) 0.0038(7)
O2A 0.0404(13) 0.0302(11) 0.0197(10) -0.0025(9) 0.0057(9) 0.0072(8)
O3A 0.0358(12) 0.0375(11) 0.0155(10) -0.0019(9) 0.0080(9) 0.0012(8)
F1A 0.0310(9) 0.0198(7) 0.0158(8) 0.0054(6) 0.0047(7) -0.0039(6)
N1A 0.0145(10) 0.0183(10) 0.0137(11) 0.0002(8) 0.0003(9) -0.0018(8)
N2A 0.0182(11) 0.0179(10) 0.0126(10) -0.0016(9) 0.0023(9) -0.0013(8)
N3A 0.0178(11) 0.0187(11) 0.0155(11) 0.0013(9) 0.0034(9) -0.0010(8)
C1B 0.0116(12) 0.0191(12) 0.0142(13) 0.0001(10) -0.0008(10) 0.0008(10)
C2B 0.0154(13) 0.0144(12) 0.0195(13) 0.0013(10) 0.0002(11) -0.0006(10)
C3B 0.0126(12) 0.0168(12) 0.0166(13) -0.0010(10) -0.0008(10) -0.0021(10)
C4B 0.0150(13) 0.0204(12) 0.0151(13) -0.0023(10) 0.0023(11) 0.0027(10)
C5B 0.0147(13) 0.0144(12) 0.0199(13) -0.0007(10) 0.0018(11) -0.0012(10)
C6B 0.0100(12) 0.0207(12) 0.0158(13) -0.0005(10) -0.0014(10) -0.0038(10)
C7B 0.0090(12) 0.0228(13) 0.0214(14) 0.0016(10) -0.0030(10) -0.0045(11)
C8B 0.0132(13) 0.0280(14) 0.0148(13) 0.0009(11) -0.0005(10) -0.0027(11)
C9B 0.0145(13) 0.0295(14) 0.0128(13) 0.0005(11) 0.0008(10) 0.0004(11)
C10B 0.0253(15) 0.0200(13) 0.0227(15) -0.0016(11) 0.0043(12) 0.0034(11)
C11B 0.0393(18) 0.0242(14) 0.0268(16) 0.0014(13) 0.0062(14) 0.0076(12)
C12B 0.0309(16) 0.0209(13) 0.0259(15) 0.0027(12) 0.0033(13) 0.0010(11)
C13B 0.0182(14) 0.0351(16) 0.0188(14) 0.0046(12) -0.0038(12) -0.0057(12)
C14B 0.0195(14) 0.0216(13) 0.0150(13) 0.0003(11) -0.0014(11) -0.0024(10)
C15B 0.0232(14) 0.0235(13) 0.0152(13) -0.0014(11) 0.0018(11) -0.0013(11)
C16B 0.0243(15) 0.0219(13) 0.0207(14) 0.0031(11) 0.0007(12) -0.0047(11)
C17B 0.0218(14) 0.0217(13) 0.0182(14) 0.0021(11) 0.0029(11) -0.0020(11)
C18B 0.0291(16) 0.0302(15) 0.0212(14) -0.0004(12) 0.0079(12) -0.0086(12)
C19B 0.0393(19) 0.0488(19) 0.0222(16) -0.0016(15) 0.0030(14) -0.0124(13)
O1B 0.0275(11) 0.0197(9) 0.0257(10) 0.0005(8) 0.0028(8) -0.0066(8)
O2B 0.0401(13) 0.0320(11) 0.0242(11) 0.0035(9) 0.0052(10) -0.0112(9)
O3B 0.0371(12) 0.0428(12) 0.0171(10) 0.0044(9) 0.0072(9) -0.0031(9)
F1B 0.0338(9) 0.0209(7) 0.0169(8) -0.0037(6) 0.0085(7) 0.0028(6)
N1B 0.0153(11) 0.0195(11) 0.0154(11) 0.0006(9) 0.0014(9) 0.0032(9)
N2B 0.0176(11) 0.0177(10) 0.0145(11) 0.0025(9) 0.0034(9) -0.0012(8)
N3B 0.0196(12) 0.0206(11) 0.0204(12) -0.0032(9) 0.0061(10) -0.0056(9)

loop_
_atom_type_symbol
_atom_type_description
_atom_type_scat_dispersion_real
_atom_type_scat_dispersion_imag
_atom_type_scat_source
C C 0.0033 0.0016 'International Tables Vol C Tables 4.2.6.8 and 6.1.1.4'
H H 0 0 'International Tables Vol C Tables 4.2.6.8 and 6.1.1.4'
O O 0.0106 0.006 'International Tables Vol C Tables 4.2.6.8 and 6.1.1.4'
Cl Cl 0.1484 0.1585 'International Tables Vol C Tables 4.2.6.8 and 6.1.1.4'
F F 0.0171 0.0103 'International Tables Vol C Tables 4.2.6.8 and 6.1.1.4'
N N 0.0061 0.0033 'International Tables Vol C Tables 4.2.6.8 and 6.1.1.4'

loop_
_exptl_crystal_face_index_h
_exptl_crystal_face_index_k
_exptl_crystal_face_index_l
_exptl_crystal_face_perp_dist
0 30 -1 0.0631
0 -30 1 0.0631
9 14 -6 0.2037
-9 -14 6 0.2037
8 -19 -4 0.1771
-8 19 4 0.1771
0 7 36 0.017
0 -7 -36 0.017

loop_
_geom_angle_atom_site_label_1
_geom_angle_atom_site_label_2
_geom_angle_atom_site_label_3
_geom_angle
H1D O1W H1E 102(3)
H2D O2W H2E 109(3)
H3D O3W H3E 110(4)
H4D O4W H4E 103(3)
N1A C1A C6A 118.9(2)
N1A C1A C2A 120.4(2)
C6A C1A C2A 120.7(2)
C3A C2A C1A 120.8(2)
C3A C2A H2A 119.6
C1A C2A H2A 119.6
C2A C3A N2A 123.4(2)
C2A C3A C4A 116.6(2)
N2A C3A C4A 119.9(2)
C5A C4A F1A 118.7(2)
C5A C4A C3A 123.5(2)
F1A C4A C3A 117.8(2)
C4A C5A C6A 119.8(2)
C4A C5A H5A 120.1
C6A C5A H5A 120.1
C1A C6A C5A 118.5(2)
C1A C6A C7A 121.3(2)
C5A C6A C7A 120.2(2)
O1A C7A C8A 122.2(2)
O1A C7A C6A 121.9(2)
C8A C7A C6A 115.9(2)
C9A C8A C7A 119.9(2)
C9A C8A C13A 118.5(2)
C7A C8A C13A 121.6(2)
N1A C9A C8A 124.2(2)
N1A C9A H9A 117.9
C8A C9A H9A 117.9
N1A C10A C12A 119.3(2)
N1A C10A C11A 118.3(2)
C12A C10A C11A 60.44(16)
N1A C10A H10A 115.8
C12A C10A H10A 115.8
C11A C10A H10A 115.8
C10A C11A C12A 59.70(16)
C10A C11A H11A 117.8
C12A C11A H11A 117.8
C10A C11A H11B 117.8
C12A C11A H11B 117.8
H11A C11A H11B 114.9
C10A C12A C11A 59.86(16)
C10A C12A H12A 117.8
C11A C12A H12A 117.8
C10A C12A H12B 117.8
C11A C12A H12B 117.8
H12A C12A H12B 114.9
O3A C13A O2A 121.0(2)
O3A C13A C8A 123.7(2)
O2A C13A C8A 115.3(2)
N2A C14A C15A 111.13(19)
N2A C14A H14A 109.4
C15A C14A H14A 109.4
N2A C14A H14B 109.4
C15A C14A H14B 109.4
H14A C14A H14B 108
N3A C15A C14A 109.61(18)
N3A C15A H15A 109.7
C14A C15A H15A 109.7
N3A C15A H15B 109.7
C14A C15A H15B 109.7
H15A C15A H15B 108.2
N3A C16A C17A 110.8(2)
N3A C16A H16A 109.5
C17A C16A H16A 109.5
N3A C16A H16B 109.5
C17A C16A H16B 109.5
H16A C16A H16B 108.1
N2A C17A C16A 110.18(18)
N2A C17A H17A 109.6
C16A C17A H17A 109.6
N2A C17A H17B 109.6
C16A C17A H17B 109.6
H17A C17A H17B 108.1
C19A C18A N3A 112.5(2)
C19A C18A H18A 109.1
N3A C18A H18A 109.1
C19A C18A H18B 109.1
N3A C18A H18B 109.1
H18A C18A H18B 107.8
C18A C19A H19A 109.5
C18A C19A H19B 109.5
H19A C19A H19B 109.5
C18A C19A H19C 109.5
H19A C19A H19C 109.5
H19B C19A H19C 109.5
C13A O2A H2F 104.4(19)
C9A N1A C1A 119.7(2)
C9A N1A C10A 119.66(19)
C1A N1A C10A 120.48(19)
C3A N2A C17A 117.13(18)
C3A N2A C14A 115.95(19)
C17A N2A C14A 110.55(18)
C16A N3A C18A 112.58(19)
C16A N3A C15A 108.90(18)
C18A N3A C15A 111.34(17)
C16A N3A H3F 106.7(15)
C18A N3A H3F 109.9(15)
C15A N3A H3F 107.2(14)
C2B C1B N1B 120.0(2)
C2B C1B C6B 120.6(2)
N1B C1B C6B 119.4(2)
C3B C2B C1B 121.2(2)
C3B C2B H2B 119.4
C1B C2B H2B 119.4
C2B C3B N2B 122.9(2)
C2B C3B C4B 116.7(2)
N2B C3B C4B 120.3(2)
C5B C4B F1B 118.6(2)
C5B C4B C3B 123.5(2)
F1B C4B C3B 117.9(2)
C4B C5B C6B 119.8(2)
C4B C5B H5B 120.1
C6B C5B H5B 120.1
C1B C6B C5B 118.3(2)
C1B C6B C7B 121.0(2)
C5B C6B C7B 120.6(2)
O1B C7B C8B 122.4(2)
O1B C7B C6B 121.8(2)
C8B C7B C6B 115.7(2)
C9B C8B C7B 120.1(2)
C9B C8B C13B 118.1(2)
C7B C8B C13B 121.8(2)
N1B C9B C8B 124.0(2)
N1B C9B H9B 118
C8B C9B H9B 118
N1B C10B C12B 119.6(2)
N1B C10B C11B 118.8(2)
C12B C10B C11B 60.49(17)
N1B C10B H10B 115.6
C12B C10B H10B 115.6
C11B C10B H10B 115.6
C10B C11B C12B 59.53(17)
C10B C11B H11C 117.8
C12B C11B H11C 117.8
C10B C11B H11D 117.8
C12B C11B H11D 117.8
H11C C11B H11D 115
C10B C12B C11B 59.98(17)
C10B C12B H12C 117.8
C11B C12B H12C 117.8
C10B C12B H12D 117.8
C11B C12B H12D 117.8
H12C C12B H12D 114.9
O3B C13B O2B 121.4(2)
O3B C13B C8B 123.4(2)
O2B C13B C8B 115.3(2)
N2B C14B C15B 111.4(2)
N2B C14B H14C 109.4
C15B C14B H14C 109.4
N2B C14B H14D 109.4
C15B C14B H14D 109.4
H14C C14B H14D 108
N3B C15B C14B 109.41(19)
N3B C15B H15C 109.8
C14B C15B H15C 109.8
N3B C15B H15D 109.8
C14B C15B H15D 109.8
H15C C15B H15D 108.2
N3B C16B C17B 110.3(2)
N3B C16B H16C 109.6
C17B C16B H16C 109.6
N3B C16B H16D 109.6
C17B C16B H16D 109.6
H16C C16B H16D 108.1
N2B C17B C16B 110.04(19)
N2B C17B H17C 109.7
C16B C17B H17C 109.7
N2B C17B H17D 109.7
C16B C17B H17D 109.7
H17C C17B H17D 108.2
C19B C18B N3B 112.8(2)
C19B C18B H18C 109
N3B C18B H18C 109
C19B C18B H18D 109
N3B C18B H18D 109
H18C C18B H18D 107.8
C18B C19B H19D 109.5
C18B C19B H19E 109.5
H19D C19B H19E 109.5
C18B C19B H19F 109.5
H19D C19B H19F 109.5
H19E C19B H19F 109.5
C13B O2B H2G 111(2)
C9B N1B C1B 119.5(2)
C9B N1B C10B 120.02(19)
C1B N1B C10B 119.96(18)
C3B N2B C17B 115.15(18)
C3B N2B C14B 115.70(19)
C17B N2B C14B 111.56(18)
C16B N3B C15B 108.96(18)
C16B N3B C18B 110.78(19)
C15B N3B C18B 114.72(19)
C16B N3B H3G 109.2(16)
C15B N3B H3G 106.0(15)
C18B N3B H3G 106.9(16)

loop_
_geom_bond_atom_site_label_1
_geom_bond_atom_site_label_2
_geom_bond_distance
O1W H1D 0.858(18)
O1W H1E 0.866(18)
O2W H2D 0.886(17)
O2W H2E 0.859(17)
O3W H3D 0.888(18)
O3W H3E 0.883(18)
O4W H4D 0.875(17)
O4W H4E 0.895(18)
C1A N1A 1.402(3)
C1A C6A 1.404(3)
C1A C2A 1.404(3)
C2A C3A 1.391(3)
C2A H2A 0.95
C3A N2A 1.394(3)
C3A C4A 1.418(3)
C4A C5A 1.352(3)
C4A F1A 1.357(3)
C5A C6A 1.405(3)
C5A H5A 0.95
C6A C7A 1.446(3)
C7A O1A 1.269(3)
C7A C8A 1.436(3)
C8A C9A 1.358(3)
C8A C13A 1.481(3)
C9A N1A 1.344(3)
C9A H9A 0.95
C10A N1A 1.461(3)
C10A C12A 1.494(3)
C10A C11A 1.496(3)
C10A H10A 1
C11A C12A 1.505(3)
C11A H11A 0.99
C11A H11B 0.99
C12A H12A 0.99
C12A H12B 0.99
C13A O3A 1.215(3)
C13A O2A 1.330(3)
C14A N2A 1.478(3)
C14A C15A 1.512(3)
C14A H14A 0.99
C14A H14B 0.99
C15A N3A 1.501(3)
C15A H15A 0.99
C15A H15B 0.99
C16A N3A 1.499(3)
C16A C17A 1.519(3)
C16A H16A 0.99
C16A H16B 0.99
C17A N2A 1.461(3)
C17A H17A 0.99
C17A H17B 0.99
C18A C19A 1.498(4)
C18A N3A 1.500(3)
C18A H18A 0.99
C18A H18B 0.99
C19A H19A 0.98
C19A H19B 0.98
C19A H19C 0.98
O2A H2F 0.876(17)
N3A H3F 0.946(16)
C1B C2B 1.401(3)
C1B N1B 1.403(3)
C1B C6B 1.404(3)
C2B C3B 1.387(3)
C2B H2B 0.95
C3B N2B 1.399(3)
C3B C4B 1.412(3)
C4B C5B 1.356(3)
C4B F1B 1.358(3)
C5B C6B 1.407(3)
C5B H5B 0.95
C6B C7B 1.447(3)
C7B O1B 1.268(3)
C7B C8B 1.433(3)
C8B C9B 1.368(3)
C8B C13B 1.479(3)
C9B N1B 1.340(3)
C9B H9B 0.95
C10B N1B 1.462(3)
C10B C12B 1.486(4)
C10B C11B 1.492(3)
C10B H10B 1
C11B C12B 1.500(3)
C11B H11C 0.99
C11B H11D 0.99
C12B H12C 0.99
C12B H12D 0.99
C13B O3B 1.213(3)
C13B O2B 1.326(3)
C14B N2B 1.477(3)
C14B C15B 1.520(3)
C14B H14C 0.99
C14B H14D 0.99
C15B N3B 1.499(3)
C15B H15C 0.99
C15B H15D 0.99
C16B N3B 1.493(3)
C16B C17B 1.511(3)
C16B H16C 0.99
C16B H16D 0.99
C17B N2B 1.466(3)
C17B H17C 0.99
C17B H17D 0.99
C18B C19B 1.498(4)
C18B N3B 1.505(3)
C18B H18C 0.99
C18B H18D 0.99
C19B H19D 0.98
C19B H19E 0.98
C19B H19F 0.98
O2B H2G 0.871(17)
N3B H3G 0.942(16)

loop_
_geom_hbond_atom_site_label_D
_geom_hbond_atom_site_label_H
_geom_hbond_atom_site_label_A
_geom_hbond_site_symmetry_A
_geom_hbond_distance_DH
_geom_hbond_distance_HA
_geom_hbond_distance_DA
_geom_hbond_angle_DHA
O3W H3D Cl1 . 0.888(18) 2.27(2) 3.126(2) 163(3)
O2W H2E Cl1 . 0.859(17) 2.363(19) 3.207(2) 167(3)
O4W H4E O3A 1_655 0.895(18) 2.015(19) 2.899(3) 169(3)
O3W H3E Cl2 . 0.883(18) 2.52(2) 3.356(3) 158(3)
O1W H1E Cl2 . 0.866(18) 2.350(18) 3.215(2) 179(3)
O4W H4D Cl2 3_666 0.875(17) 2.325(19) 3.190(2) 170(3)
O1W H1D Cl1 . 0.858(18) 2.45(2) 3.285(2) 163(3)
O2W H2D O3B 4_575 0.886(17) 1.940(18) 2.819(3) 172(3)
O2A H2F O1A . 0.876(17) 1.68(2) 2.523(2) 160(3)
O2B H2G O1B . 0.871(17) 1.73(2) 2.532(3) 152(3)
N3B H3G Cl1 . 0.942(16) 2.219(17) 3.154(2) 172(2)
N3A H3F Cl2 2 0.946(16) 2.204(17) 3.149(2) 177(2)

loop_
_geom_torsion_atom_site_label_1
_geom_torsion_atom_site_label_2
_geom_torsion_atom_site_label_3
_geom_torsion_atom_site_label_4
_geom_torsion
N1A C1A C2A C3A -177.7(2)
C6A C1A C2A C3A 1.2(3)
C1A C2A C3A N2A -178.5(2)
C1A C2A C3A C4A -1.6(3)
C2A C3A C4A C5A 1.1(4)
N2A C3A C4A C5A 178.1(2)
C2A C3A C4A F1A -176.7(2)
N2A C3A C4A F1A 0.3(3)
F1A C4A C5A C6A 177.7(2)
C3A C4A C5A C6A -0.1(4)
N1A C1A C6A C5A 178.7(2)
C2A C1A C6A C5A -0.1(3)
N1A C1A C6A C7A -0.4(3)
C2A C1A C6A C7A -179.2(2)
C4A C5A C6A C1A -0.4(3)
C4A C5A C6A C7A 178.7(2)
C1A C6A C7A O1A -176.1(2)
C5A C6A C7A O1A 4.9(4)
C1A C6A C7A C8A 3.7(3)
C5A C6A C7A C8A -175.4(2)
O1A C7A C8A C9A 176.5(2)
C6A C7A C8A C9A -3.3(3)
O1A C7A C8A C13A -4.2(4)
C6A C7A C8A C13A 176.0(2)
C7A C8A C9A N1A -0.6(4)
C13A C8A C9A N1A -179.9(2)
N1A C10A C11A C12A 109.5(2)
N1A C10A C12A C11A -107.8(2)
C9A C8A C13A O3A 3.1(4)
C7A C8A C13A O3A -176.2(2)
C9A C8A C13A O2A -178.0(2)
C7A C8A C13A O2A 2.7(3)
N2A C14A C15A N3A -58.5(3)
N3A C16A C17A N2A 58.4(3)
C8A C9A N1A C1A 4.2(4)
C8A C9A N1A C10A 179.2(2)
C6A C1A N1A C9A -3.6(3)
C2A C1A N1A C9A 175.3(2)
C6A C1A N1A C10A -178.6(2)
C2A C1A N1A C10A 0.3(3)
C12A C10A N1A C9A 111.5(3)
C11A C10A N1A C9A 41.4(3)
C12A C10A N1A C1A -73.5(3)
C11A C10A N1A C1A -143.6(2)
C2A C3A N2A C17A 8.4(3)
C4A C3A N2A C17A -168.4(2)
C2A C3A N2A C14A -125.1(2)
C4A C3A N2A C14A 58.1(3)
C16A C17A N2A C3A 166.5(2)
C16A C17A N2A C14A -57.7(3)
C15A C14A N2A C3A -165.0(2)
C15A C14A N2A C17A 58.6(2)
C17A C16A N3A C18A 177.90(19)
C17A C16A N3A C15A -58.1(2)
C19A C18A N3A C16A -75.0(3)
C19A C18A N3A C15A 162.4(2)
C14A C15A N3A C16A 57.8(2)
C14A C15A N3A C18A -177.5(2)
N1B C1B C2B C3B 178.0(2)
C6B C1B C2B C3B -0.3(4)
C1B C2B C3B N2B 175.5(2)
C1B C2B C3B C4B -1.0(3)
C2B C3B C4B C5B 1.2(4)
N2B C3B C4B C5B -175.4(2)
C2B C3B C4B F1B 179.4(2)
N2B C3B C4B F1B 2.8(3)
F1B C4B C5B C6B -178.3(2)
C3B C4B C5B C6B -0.1(4)
C2B C1B C6B C5B 1.5(3)
N1B C1B C6B C5B -176.9(2)
C2B C1B C6B C7B -179.0(2)
N1B C1B C6B C7B 2.6(3)
C4B C5B C6B C1B -1.3(4)
C4B C5B C6B C7B 179.2(2)
C1B C6B C7B O1B 175.1(2)
C5B C6B C7B O1B -5.4(4)
C1B C6B C7B C8B -5.2(3)
C5B C6B C7B C8B 174.3(2)
O1B C7B C8B C9B -176.5(2)
C6B C7B C8B C9B 3.8(3)
O1B C7B C8B C13B 4.8(4)
C6B C7B C8B C13B -174.9(2)
C7B C8B C9B N1B 0.3(4)
C13B C8B C9B N1B 179.1(2)
N1B C10B C11B C12B -109.7(3)
N1B C10B C12B C11B 108.4(3)
C9B C8B C13B O3B -1.9(4)
C7B C8B C13B O3B 176.8(2)
C9B C8B C13B O2B 179.8(2)
C7B C8B C13B O2B -1.4(4)
N2B C14B C15B N3B 56.7(3)
N3B C16B C17B N2B -59.2(3)
C8B C9B N1B C1B -3.1(4)
C8B C9B N1B C10B -174.6(2)
C2B C1B N1B C9B -176.8(2)
C6B C1B N1B C9B 1.6(3)
C2B C1B N1B C10B -5.3(3)
C6B C1B N1B C10B 173.1(2)
C12B C10B N1B C9B -115.5(3)
C11B C10B N1B C9B -45.0(3)
C12B C10B N1B C1B 73.0(3)
C11B C10B N1B C1B 143.5(2)
C2B C3B N2B C17B -10.1(3)
C4B C3B N2B C17B 166.4(2)
C2B C3B N2B C14B 122.5(2)
C4B C3B N2B C14B -61.1(3)
C16B C17B N2B C3B -168.9(2)
C16B C17B N2B C14B 56.6(3)
C15B C14B N2B C3B 169.8(2)
C15B C14B N2B C17B -56.0(2)
C17B C16B N3B C15B 60.5(2)
C17B C16B N3B C18B -172.4(2)
C14B C15B N3B C16B -58.6(3)
C14B C15B N3B C18B 176.6(2)
C19B C18B N3B C16B 175.8(2)
C19B C18B N3B C15B -60.4(3)
